data_2005769
loop_
_publ_author_name
'Davidson, J. S.'
'Trotter, J.'

_publ_contact_author
;
Professor James Trotter
Department of Chemistry
University of British Columbia
Vancouver, B.C.
Canada V6T 1Z1
;
_publ_section_title
;
 5-(2-Aminophenyl)-1,3,4-oxadiazol-2(3<i>H</i>)-one
;
_journal_issue 12
_journal_name_full 'Acta Crystallographica Section C'
_journal_page_first 3236
_journal_page_last 3238
_journal_paper_doi 10.1107/S0108270196011912
_journal_volume 52
_journal_year 1996
_chemical_formula_moiety 'C8 H7 N3 O2 '
_chemical_formula_sum 'C8 H7 N3 O2'
_chemical_formula_weight 177.16
_space_group_IT_number 19
_symmetry_cell_setting orthorhombic
_symmetry_space_group_name_Hall 'P 2ac 2ab'
_symmetry_space_group_name_H-M 'P 21 21 21'
_audit_creation_method 'by teXsan v1.7'
_cell_angle_alpha 90
_cell_angle_beta 90
_cell_angle_gamma 90
_cell_formula_units_Z 4
_cell_length_a 6.4957(6)
_cell_length_b 24.723(2)
_cell_length_c 5.1393(4)
_cell_measurement_reflns_used 25
_cell_measurement_temperature 294
_cell_measurement_theta_max 54.1
_cell_measurement_theta_min 27.7
_cell_volume 825.34(12)
_computing_cell_refinement 'MSC/AFC Diffractometer Control Software'
_computing_data_collection
;MSC/AFC Diffractometer Control Software (Molecular Structure Corporation,
 1992)
;
_computing_data_reduction 'TEXSAN (Molecular Structure Corporation, 1995)'
_computing_publication_material TEXSAN
_computing_structure_refinement TEXSAN
_computing_structure_solution 'SIR92 (Altomare, Cascarano, Giacovazzo & Guagliardi, 1993)'
_diffrn_ambient_temperature 294
_diffrn_measurement_device 'Rigaku AFC6S'
_diffrn_measurement_method '\w-2\q scans'
_diffrn_radiation_monochromator graphite
_diffrn_radiation_source 'X-ray tube'
_diffrn_radiation_type 'Cu K\a'
_diffrn_radiation_wavelength 1.5418
_diffrn_reflns_av_R_equivalents 0.000
_diffrn_reflns_av_sigmaI/netI 0.060
_diffrn_reflns_limit_h_max 8
_diffrn_reflns_limit_h_min 0
_diffrn_reflns_limit_k_max 31
_diffrn_reflns_limit_k_min 0
_diffrn_reflns_limit_l_max 6
_diffrn_reflns_limit_l_min 0
_diffrn_reflns_number 1073
_diffrn_reflns_reduction_process 'Lp corrections applied'
_diffrn_reflns_theta_max 77.39
_diffrn_reflns_theta_min 1.78
_diffrn_standards_decay_% 1.0
_diffrn_standards_interval_count 200
_diffrn_standards_number 3
_exptl_absorpt_coefficient_mu 0.854
_exptl_absorpt_correction_T_max 1.000
_exptl_absorpt_correction_T_min 0.892
_exptl_absorpt_correction_type
;
\y scans (North, Phillips & Matthews, 1968)
;
_exptl_crystal_colour colorless
_exptl_crystal_density_diffrn 1.426
_exptl_crystal_density_meas ?
_exptl_crystal_description needle
_exptl_crystal_F_000 368.00
_exptl_crystal_size_max 0.45
_exptl_crystal_size_mid 0.15
_exptl_crystal_size_min 0.15
_refine_diff_density_max 0.13
_refine_diff_density_min -0.10
_refine_ls_extinction_coef 0.000014158
_refine_ls_extinction_method 'Zachariasen (1967)'
_refine_ls_goodness_of_fit_all 1.60
_refine_ls_goodness_of_fit_obs 1.51
_refine_ls_hydrogen_treatment refall
_refine_ls_matrix_type full
_refine_ls_number_constraints 0
_refine_ls_number_parameters 147
_refine_ls_number_reflns 819
_refine_ls_number_restraints 0
_refine_ls_R_factor_all 0.055
_refine_ls_R_factor_obs 0.031
_refine_ls_shift/esd_max 0.0000
_refine_ls_shift/esd_mean 0.0000
_refine_ls_structure_factor_coef F
_refine_ls_weighting_details 'w = 1/[\s^2^(Fo) + 0.00016|Fo|^2^]'
_refine_ls_weighting_scheme calc
_refine_ls_wR_factor_all 0.049
_refine_ls_wR_factor_obs 0.041
_reflns_number_observed 819
_reflns_number_total 1073
_reflns_observed_criterion >3\s(I)
_cod_data_source_file fg1227.cif
_cod_data_source_block jdav
_cod_depositor_comments
;
The following automatic conversions were performed:

'_exptl_crystal_density_meas' value 'not measured' was changed to '?'
- the value is perceived as not measured.

Automatic conversion script
Id: cif_fix_values 3008 2015-01-20 13:52:24Z robertas 

The following automatic conversions were performed:

'_refine_ls_weighting_scheme' value 'w = 1/[\s^2^(Fo) +
0.00016|Fo|^2^]' was changed to 'calc'. New tag
'_refine_ls_weighting_details' was created. The value of the new tag
was set to 'w = 1/[\s^2^(Fo) + 0.00016|Fo|^2^]'.

Automatic conversion script
Id: cif_fix_values 3143 2015-03-26 13:38:13Z robertas 
;
_cod_original_cell_volume 825.30(10)
_cod_original_sg_symbol_H-M 'P 21 21 21 '
_cod_original_formula_sum 'C8 H7 N3 O2 '
_cod_database_code 2005769

loop_
_symmetry_equiv_pos_as_xyz
'   +x,   +y,   +z'
'1/2-x,   -y,1/2+z'
'1/2+x,1/2-y,   -z'
'   -x,1/2+y,1/2-z'

loop_
_atom_site_aniso_label
_atom_site_aniso_U_11
_atom_site_aniso_U_22
_atom_site_aniso_U_33
_atom_site_aniso_U_12
_atom_site_aniso_U_13
_atom_site_aniso_U_23
O1 0.0436(9) 0.0461(8) 0.0630(10) 0.0040(7) -0.0065(8) -0.0099(8)
O2 0.0710(10) 0.0610(10) 0.0810(10) -0.0033(9) -0.0220(10) -0.0190(10)
N1 0.0560(10) 0.0500(10) 0.0660(10) 0.0069(10) 0.0040(10) -0.0120(10)
N2 0.0470(10) 0.0550(10) 0.0590(10) 0.0071(9) -0.0020(10) -0.0030(10)
N3 0.0440(10) 0.115(2) 0.091(2) 0.0010(10) -0.020(2) -0.002(2)
C1 0.0550(10) 0.0430(10) 0.059(2) -0.0010(10) -0.0010(10) -0.0070(10)
C2 0.0400(10) 0.0450(10) 0.0540(10) 0.0010(10) -0.0010(10) 0.0030(10)
C3 0.0480(10) 0.0440(10) 0.0510(10) -0.0040(10) 0.0020(10) 0.0020(10)
C4 0.0540(10) 0.0620(10) 0.061(2) -0.0150(10) -0.0040(10) 0.0080(10)
C5 0.083(2) 0.075(2) 0.057(2) -0.030(2) -0.010(2) 0.003(2)
C6 0.119(3) 0.061(2) 0.059(2) -0.024(2) 0.002(2) -0.011(2)
C7 0.096(2) 0.0520(10) 0.068(2) 0.006(2) 0.008(2) -0.0100(10)
C8 0.062(2) 0.0470(10) 0.058(2) 0.0040(10) 0.001(2) -0.0030(10)

loop_
_atom_site_label
_atom_site_occupancy
_atom_site_fract_x
_atom_site_fract_y
_atom_site_fract_z
_atom_site_U_iso_or_equiv
_atom_site_thermal_displace_type
_atom_site_calc_flag
O1 1.000 -0.1333(2) 0.34297(6) 0.4049(4) 0.0511(5) Uani d
O2 1.000 -0.2357(3) 0.29247(8) 0.0600(4) 0.0709(6) Uani d
N1 1.000 0.0822(3) 0.28408(8) 0.2596(5) 0.0573(6) Uani d
N2 1.000 0.1809(3) 0.31069(9) 0.4608(5) 0.0537(6) Uani d
N3 1.000 0.4107(4) 0.3562(1) 0.8553(7) 0.0835(10) Uani d
C1 1.000 -0.1064(4) 0.30373(9) 0.2208(6) 0.0524(7) Uani d
C2 1.000 0.0477(3) 0.34553(9) 0.5426(5) 0.0464(6) Uani d
C3 1.000 0.0651(4) 0.38532(9) 0.7470(5) 0.0476(6) Uani d
C4 1.000 0.2434(4) 0.3889(1) 0.8991(6) 0.0589(8) Uani d
C5 1.000 0.2484(6) 0.4278(1) 1.0979(7) 0.072(1) Uani d
C6 1.000 0.0856(8) 0.4616(1) 1.1391(7) 0.080(1) Uani d
C7 1.000 -0.0892(6) 0.4584(1) 0.9885(7) 0.0722(10) Uani d
C8 1.000 -0.0995(5) 0.4204(1) 0.7945(6) 0.0559(8) Uani d
H1 1.000 0.156(5) 0.257(1) 0.153(6) 0.09(1) Uiso d
H2 1.000 0.393(7) 0.324(2) 0.718(10) 0.16(1) Uiso d
H3 1.000 0.501(6) 0.356(2) 0.961(8) 0.11(1) Uiso d
H4 1.000 0.369(6) 0.428(2) 1.203(9) 0.12(1) Uiso d
H5 1.000 0.099(5) 0.486(1) 1.281(7) 0.09(1) Uiso d
H6 1.000 -0.209(5) 0.481(1) 1.016(6) 0.069(9) Uiso d
H7 1.000 -0.223(5) 0.413(1) 0.694(6) 0.067(9) Uiso d

loop_
_atom_type_symbol
_atom_type_scat_dispersion_real
_atom_type_scat_dispersion_imag
_atom_type_scat_source
C 0.018 0.009
;International Tables for Crystallography
(1992, Vol. C, Tables 4.2.6.8 and 6.1.1.1)
;
H 0.000 0.000
;International Tables for Crystallography
(1992, Vol. C, Table 6.1.1.2)
;
N 0.031 0.018
;International Tables for Crystallography
(1992, Vol. C, Tables 4.2.6.8 and 6.1.1.1)
;
O 0.049 0.032
;International Tables for Crystallography
(1992, Vol. C, Tables 4.2.6.8 and 6.1.1.1)
;

loop_
_geom_angle_atom_site_label_1
_geom_angle_atom_site_label_2
_geom_angle_atom_site_label_3
_geom_angle
_geom_angle_publ_flag
C1 O1 C2 106.2(2) yes
N2 N1 C1 111.4(2) yes
N2 N1 H1 120.0(10) no
C1 N1 H1 127.0(10) no
N1 N2 C2 104.5(2) yes
C4 N3 H2 117(2) no
C4 N3 H3 118(2) no
H2 N3 H3 120(3) no
O1 C1 O2 123.2(2) yes
O1 C1 N1 105.8(2) yes
O2 C1 N1 131.0(2) yes
O1 C2 N2 112.1(2) yes
O1 C2 C3 118.2(2) yes
N2 C2 C3 129.7(2) yes
C2 C3 C4 120.9(2) yes
C2 C3 C8 119.3(2) yes
C4 C3 C8 119.8(2) yes
N3 C4 C3 121.8(3) yes
N3 C4 C5 120.3(3) yes
C3 C4 C5 117.9(3) yes
C4 C5 C6 121.0(3) yes
C4 C5 H4 115(2) no
C6 C5 H4 123(2) no
C5 C6 C7 121.1(3) yes
C5 C6 H5 115(2) no
C7 C6 H5 123(2) no
C6 C7 C8 119.2(3) yes
C6 C7 H6 123.0(10) no
C8 C7 H6 117.0(10) no
C3 C8 C7 121.0(3) yes
C3 C8 H7 115.0(10) no
C7 C8 H7 123.0(10) no

loop_
_geom_bond_atom_site_label_1
_geom_bond_atom_site_label_2
_geom_bond_distance
_geom_bond_publ_flag
O1 C1 1.367(3) yes
O1 C2 1.374(3) yes
O2 C1 1.211(3) yes
N1 N2 1.383(3) yes
N1 C1 1.333(3) yes
N1 H1 0.98(3) no
N2 C2 1.291(3) yes
N3 C4 1.373(4) yes
N3 H2 1.07(5) no
N3 H3 0.80(4) no
C2 C3 1.444(3) yes
C3 C4 1.400(4) yes
C3 C8 1.398(3) yes
C4 C5 1.405(4) yes
C5 C6 1.364(5) yes
C5 H4 0.95(4) no
C6 C7 1.376(5) yes
C6 H5 0.95(4) no
C7 C8 1.373(4) yes
C7 H6 0.96(3) no
C8 H7 0.97(3) no

loop_
_geom_contact_atom_site_label_1
_geom_contact_atom_site_label_2
_geom_contact_distance
_geom_contact_site_symmetry_2
_geom_contact_publ_flag
O1 C6 3.535(4) 1_554 no
O1 C7 3.579(4) 1_554 no
O2 N1 2.771(3) 3_455 no
O2 N3 2.977(4) 1_454 no
O2 C3 3.417(3) 1_554 no
O2 C2 3.490(3) 1_554 no
O2 C8 3.556(3) 1_554 no
O2 N2 3.587(3) 3_456 no
N1 C4 3.353(4) 1_554 no
N1 N3 3.472(4) 1_554 no
N2 C5 3.472(4) 1_554 no
N2 C4 3.498(4) 1_554 no
N2 C1 3.548(3) 3_556 no
N3 C8 3.569(4) 1_655 no
C1 C3 3.352(4) 1_554 no
C1 C4 3.511(4) 1_554 no
C2 C5 3.326(4) 1_554 no
C2 C6 3.549(4) 1_554 no

loop_
_geom_torsion_atom_site_label_1
_geom_torsion_atom_site_label_2
_geom_torsion_atom_site_label_3
_geom_torsion_atom_site_label_4
_geom_torsion
_geom_torsion_publ_flag
O1 C1 N1 N2 -1.6(3) no
O1 C2 N2 N1 0.0(3) no
O1 C2 C3 C4 178.1(2) no
O1 C2 C3 C8 -1.3(3) no
O2 C1 O1 C2 -177.4(3) no
O2 C1 N1 N2 177.3(3) no
N1 N2 C2 C3 -178.9(2) no
N1 C1 O1 C2 1.6(3) no
N2 C2 O1 C1 -1.0(3) no
N2 C2 C3 C4 -3.0(4) no
N2 C2 C3 C8 177.6(3) no
N3 C4 C3 C2 2.2(4) no
N3 C4 C3 C8 -178.3(3) no
N3 C4 C5 C6 178.1(3) no
C1 O1 C2 C3 178.1(2) no
C1 N1 N2 C2 1.0(3) no
C2 C3 C4 C5 -178.8(2) no
C2 C3 C8 C7 179.5(3) no
C3 C4 C5 C6 -0.9(4) no
C3 C8 C7 C6 -0.5(5) no
C4 C3 C8 C7 0.0(4) no
C4 C5 C6 C7 0.4(5) no
C5 C4 C3 C8 0.6(4) no
C5 C6 C7 C8 0.2(5) no

loop_
_cod_related_entry_id
_cod_related_entry_database
_cod_related_entry_code
1 ChemSpider 11628925
